data_2101559
loop_
_publ_author_name
'Ling, C. D.'
'Withers, R. L.'
'Rae, A. D.'
'Schmid, S.'
'Thompson, J. G.'

_publ_section_title
;
 Antiferroelectric modulations in Sb~2~WO~6~ and Sb~2~MoO~6~
;
_journal_issue 4
_journal_name_full 'Acta Crystallographica Section B'
_journal_page_first 610
_journal_page_last 615
_journal_paper_doi 10.1107/S0108768196003813
_journal_volume 52
_journal_year 1996
_chemical_formula_sum 'O6 Sb2 W'
_chemical_formula_weight 523.4
_space_group_crystal_system triclinic
_space_group_IT_number 2
_space_group_name_Hall '-F 1'
_space_group_name_H-M_alt 'F -1'
_atom_type_scat_source IntTabC
_cell_angle_alpha 90.20(4)
_cell_angle_beta 96.87(8)
_cell_angle_gamma 90.21(5)
_cell_formula_units_Z 16
_cell_length_a 11.1320(10)
_cell_length_b 9.896(4)
_cell_length_c 18.482(7)
_cell_measurement_reflns_used 25
_cell_measurement_temperature 295
_cell_measurement_theta_max 14
_cell_measurement_theta_min 6
_cell_volume 2021.4(12)
_diffrn_measurement_device 'Philips PW1100'
_diffrn_measurement_method \w-2\q
_diffrn_radiation_type MoK\a
_diffrn_radiation_wavelength 0.7107
_diffrn_reflns_av_R_equivalents 0.039
_diffrn_reflns_limit_h_max 17
_diffrn_reflns_limit_h_min -17
_diffrn_reflns_limit_k_max 15
_diffrn_reflns_limit_k_min -15
_diffrn_reflns_limit_l_max 28
_diffrn_reflns_limit_l_min -28
_diffrn_reflns_number 8868
_diffrn_reflns_theta_max 25
_diffrn_standards_decay_% 0
_diffrn_standards_interval_count 100
_diffrn_standards_interval_time 120
_diffrn_standards_number 3
_exptl_absorpt_coefficient_mu 33.85
_exptl_absorpt_correction_T_max 0.9
_exptl_absorpt_correction_T_min 0.1
_exptl_absorpt_correction_type 'Weighted Gaussian grid'
_exptl_crystal_colour yellow
_exptl_crystal_density_diffrn 6.88
_exptl_crystal_description plate
_exptl_crystal_size_max 0.09
_exptl_crystal_size_mid 0.08
_exptl_crystal_size_min 0.003
_refine_diff_density_max 1.2
_refine_diff_density_min -1.5
_refine_ls_extinction_coef ' Type I: z'~11~ = z'~33~ = 0.0006 (3); z'~22~ = 0.0.28 (7)'
_refine_ls_extinction_method 'Coppens & Hamilton (1970)'
_refine_ls_goodness_of_fit_obs 1.19
_refine_ls_number_parameters 93
_refine_ls_number_reflns 3316
_refine_ls_R_factor_obs 0.040
_refine_ls_shift/esd_max 0.4
_refine_ls_structure_factor_coef F
_refine_ls_weighting_scheme
;weighting scheme includes a random 3% error in F obtained from merge
 statistics
;
_refine_ls_wR_factor_obs 0.053
_reflns_number_observed 3316
_reflns_number_total 4434
_reflns_observed_criterion I>3\s(I)
_cod_data_source_file js0034.cif
_cod_data_source_block js0034a
_cod_depositor_comments
;
 Updating space group information.

 2018-06-13,
 Antanas Vaitkus
;
_cod_original_cell_volume 2021.0(10)
_cod_original_formula_sum 'W1 Sb2 O6'
_cod_database_code 2101559

loop_
_space_group_symop_id
_space_group_symop_operation_xyz
1 x,y,z
2 -x,-y,-z
3 x,1/2+y,1/2+z
4 1/2+x,y,1/2+z
5 1/2+x,1/2+y,z
6 -x,1/2-y,1/2-z
7 1/2-x,-y,1/2-z
8 1/2-x,1/2-y,-z

loop_
_atom_site_label
_atom_site_fract_x
_atom_site_fract_y
_atom_site_fract_z
W1 -.02139(4) .50291(4) .25026(2)
W2 .24462(4) .27221(4) .24436(2)
Sb1 .18111(7) .01967(7) .08258(4)
Sb2 .43404(7) .72697(7) .08312(2)
Sb3 .18143(7) .52925(7) .08447(4)
Sb4 .43068(7) .22228(7) .08585(4)
O1 .0698(7) .1548(8) .0326(5)
O2 .3177(7) .5962(8) .0309(5)
O3 .0667(7) .6589(8) .0320(5)
O4 .3189(7) .0882(8) .0332(5)
O5 -.0129(8) .0726(8) .1568(5)
O6 .2431(7) .6825(7) .1561(5)
O7 -.0025(8) .5725(8) .1564(5)
O8 .2423(8) .1726(8) .1574(5)
O9 .1048(7) .3585(7) .2194(5)
O10 .3537(7) .3946(7) .2199(5)
O11 .1045(7) .8574(7) .2210(5)
O12 .3528(7) .8935(7) .2200(5)

loop_
_geom_bond_atom_site_label_1
_geom_bond_atom_site_label_2
_geom_bond_site_symmetry_2
_geom_bond_distance
_geom_bond_publ_flag
W1 O5 6-555 1.872(8) yes
W1 O7 . 1.903(8) yes
W1 O9 . 2.131(7) yes
W1 O10 7_565 2.134(7) yes
W1 O11 6_565 1.781(7) yes
W1 O12 5_445 1.800(7) yes
Sb1 O1 . 1.981(8) yes
Sb1 O4 . 1.995(8) yes
Sb1 O8 . 2.102(8) yes
Sb1 O2 8_555 2.387(8) yes
Sb1 O5 . 2.746(8) yes
Sb3 O3 . 1.985(8) yes
Sb3 O2 . 2.020(8) yes
Sb3 O6 . 2.070(8) yes
Sb3 O4 8_555 2.461(8) yes
Sb3 O7 . 2.608(8) yes
W2 O6 7_565 1.881(8) yes
W2 O8 . 1.879(8) yes
W2 O9 . 1.790(8) yes
W2 O10 . 1.809(7) yes
W2 O11 7_565 2.154(8) yes
W2 O12 7_565 2.114(7) yes
Sb2 O2 . 1.991(8) yes
Sb2 O1 5_555 2.002(8) yes
Sb2 O5 5_555 2.089(8) yes
Sb2 O3 8_565 2.411(8) yes
Sb2 O6 . 2.686(6) yes
Sb4 O4 . 1.986(8) yes
Sb4 O3 5_545 2.011(8) yes
Sb4 O7 5_545 2.059(8) yes
Sb4 O1 8_555 2.507(8) yes
Sb4 O8 . 2.657(8) yes
